data_4036570
loop_
_publ_author_name
'Audran, G\'erard'
'Br\'emond, Paul'
'Marque, Sylvain R. A.'
'Yamasaki, Toshihide'

_publ_section_title
;
 C-ON Bond Homolysis of Alkoxyamines, Part 11: Activation of the Nitroxyl
 Fragment.
;
_journal_issue 5
_journal_name_full 'The Journal of organic chemistry'
_journal_page_first 1981
_journal_page_last 1988
_journal_paper_doi 10.1021/acs.joc.5b02790
_journal_volume 81
_journal_year 2016
_chemical_formula_moiety 'C21 H36 N O6 P'
_chemical_formula_sum 'C21 H36 N O6 P'
_chemical_formula_weight 429.48
_space_group_crystal_system monoclinic
_space_group_IT_number 14
_space_group_name_Hall '-P 2yn'
_space_group_name_H-M_alt 'P 1 21/n 1'
_atom_sites_solution_hydrogens geom
_audit_creation_date 2015-11-16
_audit_creation_method
;
Olex2 1.2
(compiled 2015.09.30 svn.r3233 for OlexSys, GUI svn.r5103)
;
_cell_angle_alpha 90
_cell_angle_beta 104.1340(15)
_cell_angle_gamma 90
_cell_formula_units_Z 4
_cell_length_a 15.9524(3)
_cell_length_b 8.81848(11)
_cell_length_c 17.6457(2)
_cell_measurement_reflns_used 9677
_cell_measurement_temperature 293
_cell_measurement_theta_max 74.3210
_cell_measurement_theta_min 5.1620
_cell_volume 2407.18(6)
_computing_cell_refinement
;
CrysAlisPro, Agilent Technologies,
Version 1.171.37.35 (release 13-08-2014 CrysAlis171 .NET)
(compiled Aug 13 2014,18:06:01)
;
_computing_data_collection
;
CrysAlisPro, Agilent Technologies,
Version 1.171.37.35 (release 13-08-2014 CrysAlis171 .NET)
(compiled Aug 13 2014,18:06:01)
;
_computing_data_reduction
;
CrysAlisPro, Agilent Technologies,
Version 1.171.37.35 (release 13-08-2014 CrysAlis171 .NET)
(compiled Aug 13 2014,18:06:01)
;
_computing_molecular_graphics 'Olex2 (Dolomanov et al., 2009)'
_computing_publication_material 'Olex2 (Dolomanov et al., 2009)'
_computing_structure_refinement 'ShelXL (Sheldrick, 2015)'
_computing_structure_solution 'ShelXS (Sheldrick, 2008)'
_diffrn_ambient_temperature 293
_diffrn_detector 'CCD plate'
_diffrn_detector_area_resol_mean 5.3048
_diffrn_detector_type AtlasS2
_diffrn_measured_fraction_theta_full 0.999
_diffrn_measured_fraction_theta_max 0.990
_diffrn_measurement_details
;
#__ type_ start__ end____ width___ exp.time_
  1 omega  -14.00   12.00   1.0000    1.0000
omega____ theta____ kappa____ phi______ frames
    -        0.0000  -84.0000   69.0000 26

#__ type_ start__ end____ width___ exp.time_
  2 omega   14.00   41.00   1.0000    1.0000
omega____ theta____ kappa____ phi______ frames
    -        0.0000  -99.0000  120.0000 27

#__ type_ start__ end____ width___ exp.time_
  3 omega  -34.00   27.00   1.0000    1.0000
omega____ theta____ kappa____ phi______ frames
    -      -57.0245   38.0000  150.0000 61

#__ type_ start__ end____ width___ exp.time_
  4 omega  -85.00  -23.00   1.0000    1.0000
omega____ theta____ kappa____ phi______ frames
    -      -57.0245  -57.0000   90.0000 62

#__ type_ start__ end____ width___ exp.time_
  5 omega    1.00   26.00   1.0000    1.0000
omega____ theta____ kappa____ phi______ frames
    -        0.0000  -99.0000  -90.0000 25

#__ type_ start__ end____ width___ exp.time_
  6 omega   32.00   88.00   1.0000    8.0000
omega____ theta____ kappa____ phi______ frames
    -      114.0489  -30.0000   90.0000 56

#__ type_ start__ end____ width___ exp.time_
  7 omega   57.00   83.00   1.0000    8.0000
omega____ theta____ kappa____ phi______ frames
    -      114.0489  -45.0000   30.0000 26

#__ type_ start__ end____ width___ exp.time_
  8 omega   58.00   89.00   1.0000    8.0000
omega____ theta____ kappa____ phi______ frames
    -      114.0489  -30.0000   30.0000 31

#__ type_ start__ end____ width___ exp.time_
  9 omega   80.00  107.00   1.0000    8.0000
omega____ theta____ kappa____ phi______ frames
    -      114.0489   45.0000  120.0000 27

#__ type_ start__ end____ width___ exp.time_
 10 omega   84.00  162.00   1.0000    8.0000
omega____ theta____ kappa____ phi______ frames
    -      114.0489   45.0000  150.0000 78

#__ type_ start__ end____ width___ exp.time_
 11 omega  153.00  178.00   1.0000    8.0000
omega____ theta____ kappa____ phi______ frames
    -      114.0489   61.0000  120.0000 25

#__ type_ start__ end____ width___ exp.time_
 12 omega  112.00  138.00   1.0000    1.0000
omega____ theta____ kappa____ phi______ frames
    -       57.0245   57.0000  150.0000 26

#__ type_ start__ end____ width___ exp.time_
 13 omega  106.00  141.00   1.0000    1.0000
omega____ theta____ kappa____ phi______ frames
    -       57.0245  125.0000   60.0000 35

#__ type_ start__ end____ width___ exp.time_
 14 omega  104.00  141.00   1.0000    1.0000
omega____ theta____ kappa____ phi______ frames
    -       57.0245  125.0000   30.0000 37

#__ type_ start__ end____ width___ exp.time_
 15 omega  106.00  132.00   1.0000    1.0000
omega____ theta____ kappa____ phi______ frames
    -       57.0245  125.0000  -30.0000 26

#__ type_ start__ end____ width___ exp.time_
 16 omega   77.00  106.00   1.0000    8.0000
omega____ theta____ kappa____ phi______ frames
    -      114.0489   61.0000   60.0000 29

#__ type_ start__ end____ width___ exp.time_
 17 omega  103.00  178.00   1.0000    8.0000
omega____ theta____ kappa____ phi______ frames
    -      114.0489   77.0000   30.0000 75

#__ type_ start__ end____ width___ exp.time_
 18 omega  113.00  175.00   1.0000    8.0000
omega____ theta____ kappa____ phi______ frames
    -      114.0489   77.0000   60.0000 62

#__ type_ start__ end____ width___ exp.time_
 19 omega  108.00  173.00   1.0000    8.0000
omega____ theta____ kappa____ phi______ frames
    -      114.0489   77.0000   90.0000 65

#__ type_ start__ end____ width___ exp.time_
 20 omega   91.00  172.00   1.0000    8.0000
omega____ theta____ kappa____ phi______ frames
    -      114.0489   61.0000    0.0000 81

#__ type_ start__ end____ width___ exp.time_
 21 omega  102.00  127.00   1.0000    1.0000
omega____ theta____ kappa____ phi______ frames
    -       57.0245   84.0000 -169.0000 25

#__ type_ start__ end____ width___ exp.time_
 22 omega  101.00  177.00   1.0000    8.0000
omega____ theta____ kappa____ phi______ frames
    -      114.0489  111.0000 -180.0000 76

#__ type_ start__ end____ width___ exp.time_
 23 omega   87.00  157.00   1.0000    8.0000
omega____ theta____ kappa____ phi______ frames
    -      114.0489   61.0000 -120.0000 70

#__ type_ start__ end____ width___ exp.time_
 24 omega   79.00  106.00   1.0000    8.0000
omega____ theta____ kappa____ phi______ frames
    -      114.0489   61.0000   30.0000 27

#__ type_ start__ end____ width___ exp.time_
 25 omega   77.00  107.00   1.0000    8.0000
omega____ theta____ kappa____ phi______ frames
    -      114.0489   61.0000   90.0000 30

#__ type_ start__ end____ width___ exp.time_
 26 omega   79.00  105.00   1.0000    8.0000
omega____ theta____ kappa____ phi______ frames
    -      114.0489   45.0000   90.0000 26

#__ type_ start__ end____ width___ exp.time_
 27 omega   77.00  103.00   1.0000    8.0000
omega____ theta____ kappa____ phi______ frames
    -      114.0489   61.0000  120.0000 26

#__ type_ start__ end____ width___ exp.time_
 28 omega   75.00  101.00   1.0000    8.0000
omega____ theta____ kappa____ phi______ frames
    -      114.0489   77.0000   60.0000 26

#__ type_ start__ end____ width___ exp.time_
 29 omega   75.00  101.00   1.0000    8.0000
omega____ theta____ kappa____ phi______ frames
    -      114.0489   77.0000   30.0000 26

#__ type_ start__ end____ width___ exp.time_
 30 omega   75.00  101.00   1.0000    8.0000
omega____ theta____ kappa____ phi______ frames
    -      114.0489   77.0000   90.0000 26

#__ type_ start__ end____ width___ exp.time_
 31 omega   28.00   54.00   1.0000    8.0000
omega____ theta____ kappa____ phi______ frames
    -      114.0489  -30.0000   30.0000 26

#__ type_ start__ end____ width___ exp.time_
 32 omega   80.00  153.00   1.0000    8.0000
omega____ theta____ kappa____ phi______ frames
    -      114.0489   45.0000  -60.0000 73

#__ type_ start__ end____ width___ exp.time_
 33 omega   39.00   64.00   1.0000    8.0000
omega____ theta____ kappa____ phi______ frames
    -      114.0489  -45.0000  150.0000 25

#__ type_ start__ end____ width___ exp.time_
 34 omega   21.00   47.00   1.0000    1.0000
omega____ theta____ kappa____ phi______ frames
    -       57.0245   57.0000  150.0000 26

#__ type_ start__ end____ width___ exp.time_
 35 omega  -94.00  -57.00   1.0000    1.0000
omega____ theta____ kappa____ phi______ frames
    -        0.0000  178.0000   30.0000 37

#__ type_ start__ end____ width___ exp.time_
 36 omega  -95.00  -35.00   1.0000    1.0000
omega____ theta____ kappa____ phi______ frames
    -        0.0000  178.0000 -180.0000 60

#__ type_ start__ end____ width___ exp.time_
 37 omega -152.00   29.00   1.0000    1.0000
omega____ theta____ kappa____ phi______ frames
    -      -57.0245    0.0000    0.0000 181

#__ type_ start__ end____ width___ exp.time_
 38 omega -146.00  -83.00   1.0000    1.0000
omega____ theta____ kappa____ phi______ frames
    -      -57.0245  -99.0000  -60.0000 63
;
_diffrn_measurement_device 'four-circle diffractometer'
_diffrn_measurement_device_type 'SuperNova, Dual, Cu at zero, AtlasS2'
_diffrn_measurement_method '\w scans'
_diffrn_orient_matrix_UB_11 -0.0658741000
_diffrn_orient_matrix_UB_12 -0.0074256000
_diffrn_orient_matrix_UB_13 0.0508173000
_diffrn_orient_matrix_UB_21 -0.0577966000
_diffrn_orient_matrix_UB_22 -0.1054313000
_diffrn_orient_matrix_UB_23 -0.0604845000
_diffrn_orient_matrix_UB_31 0.0473146000
_diffrn_orient_matrix_UB_32 -0.1391212000
_diffrn_orient_matrix_UB_33 0.0431602000
_diffrn_radiation_monochromator mirror
_diffrn_radiation_probe x-ray
_diffrn_radiation_type CuK\a
_diffrn_radiation_wavelength 1.54184
_diffrn_reflns_av_R_equivalents 0.0265
_diffrn_reflns_av_unetI/netI 0.0231
_diffrn_reflns_Laue_measured_fraction_full 0.999
_diffrn_reflns_Laue_measured_fraction_max 0.990
_diffrn_reflns_limit_h_max 19
_diffrn_reflns_limit_h_min -19
_diffrn_reflns_limit_k_max 10
_diffrn_reflns_limit_k_min -10
_diffrn_reflns_limit_l_max 21
_diffrn_reflns_limit_l_min -21
_diffrn_reflns_number 18665
_diffrn_reflns_point_group_measured_fraction_full 0.999
_diffrn_reflns_point_group_measured_fraction_max 0.990
_diffrn_reflns_theta_full 67.684
_diffrn_reflns_theta_max 74.350
_diffrn_reflns_theta_min 4.295
_diffrn_source 'sealed X-ray tube'
_diffrn_source_type 'SuperNova (Cu) X-ray Source'
_exptl_absorpt_coefficient_mu 1.294
_exptl_absorpt_correction_T_max 1.00000
_exptl_absorpt_correction_T_min 0.78044
_exptl_absorpt_correction_type multi-scan
_exptl_absorpt_process_details
;
CrysAlisPro, Agilent Technologies,
Version 1.171.37.35 (release 13-08-2014 CrysAlis171 .NET)
(compiled Aug 13 2014,18:06:01)
Empirical absorption correction using spherical harmonics,
 implemented in SCALE3 ABSPACK scaling algorithm.
;
_exptl_crystal_colour colourless
_exptl_crystal_colour_primary colourless
_exptl_crystal_density_diffrn 1.185
_exptl_crystal_description prism
_exptl_crystal_F_000 928
_exptl_crystal_size_max 0.28
_exptl_crystal_size_mid 0.16
_exptl_crystal_size_min 0.1
_refine_diff_density_max 0.228
_refine_diff_density_min -0.217
_refine_diff_density_rms 0.037
_refine_ls_extinction_method none
_refine_ls_goodness_of_fit_ref 1.059
_refine_ls_hydrogen_treatment constr
_refine_ls_matrix_type full
_refine_ls_number_parameters 289
_refine_ls_number_reflns 4845
_refine_ls_number_restraints 36
_refine_ls_restrained_S_all 1.064
_refine_ls_R_factor_all 0.0460
_refine_ls_R_factor_gt 0.0409
_refine_ls_shift/su_max 0.000
_refine_ls_shift/su_mean 0.000
_refine_ls_structure_factor_coef Fsqd
_refine_ls_weighting_details 'w=1/[\s^2^(Fo^2^)+(0.0650P)^2^+0.3999P] where P=(Fo^2^+2Fc^2^)/3'
_refine_ls_weighting_scheme calc
_refine_ls_wR_factor_gt 0.1147
_refine_ls_wR_factor_ref 0.1208
_reflns_Friedel_coverage 0.000
_reflns_number_gt 4252
_reflns_number_total 4845
_reflns_threshold_expression 'I > 2\s(I)'
_cod_data_source_file jo5b02790_si_004.cif
_cod_data_source_block coohstr2
_cod_database_code 4036570
_shelxl_version_number 2014/6
_shelx_space_group_comment
;
The symmetry employed for this shelxl refinement is uniquely defined
by the following loop, which should always be used as a source of
symmetry information in preference to the above space-group names.
They are only intended as comments.
;
_reflns_odcompleteness_completeness 99.79
_reflns_odcompleteness_iscentric 1
_reflns_odcompleteness_theta 68.13
_olex2_refinement_description
;
1. Fixed Uiso
 At 1.2 times of:
  All C(H) groups, All C(H,H) groups
 At 1.5 times of:
  All C(H,H,H) groups, All O(H) groups
2. Uiso/Uaniso restraints and constraints
C20 \\sim C21 \\sim C22 \\sim C23: within 1.7A with sigma of 0.02 and sigma for
terminal atoms of 0.04
3. Others
 Sof(C20)=Sof(H20A)=Sof(H20B)=Sof(C21)=Sof(H21A)=Sof(H21B)=Sof(H21C)=1-FVAR(1)
 Sof(C22)=Sof(H22A)=Sof(H22B)=Sof(C23)=Sof(H23A)=Sof(H23B)=Sof(H23C)=FVAR(1)
4.a Ternary CH refined with riding coordinates:
 C0AA(H0AA), C13(H13)
4.b Secondary CH2 refined with riding coordinates:
 C18(H18A,H18B), C20(H20A,H20B), C22(H22A,H22B)
4.c Aromatic/amide H refined with riding coordinates:
 C3(H3A), C4(H4), C5(H5), C6(H6), C7(H7)
4.d Idealised Me refined with riding coordinates:
 C21(H21A,H21B,H21C), C23(H23A,H23B,H23C)
4.e Idealised Me refined as rotating group:
 C8(H8A,H8B,H8C), C10(H10A,H10B,H10C), C11(H11A,H11B,H11C), C15(H15A,H15B,
 H15C), C16(H16A,H16B,H16C), C17(H17A,H17B,H17C), C19(H19A,H19B,H19C)
4.f Idealised tetrahedral OH refined as rotating group:
 O3(H3)
;
_olex2_submission_special_instructions 'No special instructions were received'

loop_
_space_group_symop_operation_xyz
'x, y, z'
'-x+1/2, y+1/2, -z+1/2'
'-x, -y, -z'
'x-1/2, -y-1/2, z-1/2'

loop_
_atom_site_label
_atom_site_type_symbol
_atom_site_fract_x
_atom_site_fract_y
_atom_site_fract_z
_atom_site_U_iso_or_equiv
_atom_site_adp_type
_atom_site_occupancy
_atom_site_site_symmetry_order
_atom_site_calc_flag
_atom_site_refinement_flags_posn
_atom_site_refinement_flags_adp
_atom_site_refinement_flags_occupancy
_atom_site_disorder_assembly
_atom_site_disorder_group
P1 P 0.46148(3) 0.79449(4) 0.12902(2) 0.04802(13) Uani 1 1 d . . . . .
O1 O 0.42816(6) 0.77807(10) 0.27577(5) 0.0414(2) Uani 1 1 d . . . . .
O2 O 0.44215(8) 0.43577(14) 0.41253(6) 0.0592(3) Uani 1 1 d . . . . .
O3 O 0.54851(8) 0.60409(13) 0.43544(6) 0.0557(3) Uani 1 1 d . . . . .
H3 H 0.5497 0.5831 0.4810 0.083 Uiso 1 1 calc GR . . . .
O4 O 0.44396(10) 0.95772(14) 0.12429(7) 0.0681(3) Uani 1 1 d . . . . .
O5 O 0.37897(8) 0.69234(14) 0.11688(6) 0.0580(3) Uani 1 1 d . . . . .
O6 O 0.50495(10) 0.72981(16) 0.06417(7) 0.0674(3) Uani 1 1 d . . . . .
N1 N 0.50743(7) 0.69278(12) 0.28500(6) 0.0378(2) Uani 1 1 d . . . . .
C0AA C 0.42886(10) 0.87799(15) 0.34112(8) 0.0460(3) Uani 1 1 d . . . . .
H0AA H 0.4881 0.8894 0.3730 0.055 Uiso 1 1 calc R . . . .
C1AA C 0.37159(10) 0.81750(16) 0.39114(8) 0.0457(3) Uani 1 1 d . . . . .
C3 C 0.39635(13) 0.8309(2) 0.47174(10) 0.0646(4) Uani 1 1 d . . . . .
H3A H 0.4502 0.8713 0.4956 0.078 Uiso 1 1 calc R . . . .
C4 C 0.34121(19) 0.7843(3) 0.51690(12) 0.0866(7) Uani 1 1 d . . . . .
H4 H 0.3579 0.7957 0.5709 0.104 Uiso 1 1 calc R . . . .
C5 C 0.26215(18) 0.7215(3) 0.48273(15) 0.0875(7) Uani 1 1 d . . . . .
H5 H 0.2258 0.6894 0.5135 0.105 Uiso 1 1 calc R . . . .
C6 C 0.23707(15) 0.7063(3) 0.40273(14) 0.0773(6) Uani 1 1 d . . . . .
H6 H 0.1839 0.6630 0.3792 0.093 Uiso 1 1 calc R . . . .
C7 C 0.29118(12) 0.7556(2) 0.35764(10) 0.0586(4) Uani 1 1 d . . . . .
H7 H 0.2733 0.7473 0.3035 0.070 Uiso 1 1 calc R . . . .
C8 C 0.39525(16) 1.03069(19) 0.30588(13) 0.0723(5) Uani 1 1 d . . . . .
H8A H 0.4302 1.0651 0.2720 0.108 Uiso 1 1 calc GR . . . .
H8B H 0.3980 1.1032 0.3470 0.108 Uiso 1 1 calc GR . . . .
H8C H 0.3364 1.0199 0.2764 0.108 Uiso 1 1 calc GR . . . .
C9 C 0.48904(10) 0.53234(15) 0.30199(7) 0.0449(3) Uani 1 1 d . . . . .
C10 C 0.56392(15) 0.4269(2) 0.29583(10) 0.0706(5) Uani 1 1 d . . . . .
H10A H 0.5667 0.4197 0.2422 0.106 Uiso 1 1 calc GR . . . .
H10B H 0.5544 0.3279 0.3148 0.106 Uiso 1 1 calc GR . . . .
H10C H 0.6173 0.4673 0.3266 0.106 Uiso 1 1 calc GR . . . .
C11 C 0.40443(14) 0.46741(18) 0.25305(9) 0.0648(5) Uani 1 1 d . . . . .
H11A H 0.3570 0.5288 0.2597 0.097 Uiso 1 1 calc GR . . . .
H11B H 0.3972 0.3656 0.2697 0.097 Uiso 1 1 calc GR . . . .
H11C H 0.4057 0.4670 0.1989 0.097 Uiso 1 1 calc GR . . . .
C12 C 0.49037(9) 0.52358(15) 0.38946(7) 0.0419(3) Uani 1 1 d . . . . .
C13 C 0.54153(9) 0.72388(15) 0.21558(8) 0.0409(3) Uani 1 1 d . . . . .
H13 H 0.5607 0.6256 0.2001 0.049 Uiso 1 1 calc R . . . .
C14 C 0.62514(11) 0.8248(2) 0.23845(10) 0.0581(4) Uani 1 1 d . . . . .
C15 C 0.69182(13) 0.7434(3) 0.30294(16) 0.0892(7) Uani 1 1 d . . . . .
H15A H 0.6689 0.7309 0.3480 0.134 Uiso 1 1 calc GR . . . .
H15B H 0.7438 0.8026 0.3167 0.134 Uiso 1 1 calc GR . . . .
H15C H 0.7045 0.6457 0.2844 0.134 Uiso 1 1 calc GR . . . .
C16 C 0.66512(15) 0.8448(3) 0.16808(14) 0.0868(7) Uani 1 1 d . . . . .
H16A H 0.6714 0.7474 0.1458 0.130 Uiso 1 1 calc GR . . . .
H16B H 0.7208 0.8920 0.1850 0.130 Uiso 1 1 calc GR . . . .
H16C H 0.6281 0.9075 0.1295 0.130 Uiso 1 1 calc GR . . . .
C17 C 0.60793(14) 0.9813(2) 0.26869(14) 0.0773(6) Uani 1 1 d . . . . .
H17A H 0.5659 1.0336 0.2291 0.116 Uiso 1 1 calc GR . . . .
H17B H 0.6607 1.0385 0.2813 0.116 Uiso 1 1 calc GR . . . .
H17C H 0.5864 0.9700 0.3146 0.116 Uiso 1 1 calc GR . . . .
C18 C 0.29377(13) 0.7498(3) 0.11507(14) 0.0818(6) Uani 1 1 d . . . . .
H18A H 0.2725 0.7025 0.1564 0.098 Uiso 1 1 calc R . . . .
H18B H 0.2970 0.8583 0.1245 0.098 Uiso 1 1 calc R . . . .
C19 C 0.2348(2) 0.7198(5) 0.0410(2) 0.1435(15) Uani 1 1 d . . . . .
H19A H 0.2498 0.7813 0.0014 0.215 Uiso 1 1 calc GR . . . .
H19B H 0.1770 0.7434 0.0441 0.215 Uiso 1 1 calc GR . . . .
H19C H 0.2381 0.6147 0.0280 0.215 Uiso 1 1 calc GR . . . .
C20 C 0.4554(11) 0.7590(19) -0.0189(8) 0.108(4) Uani 0.412(14) 1 d . U P A -1
H20A H 0.3996 0.7979 -0.0153 0.129 Uiso 0.412(14) 1 calc R . P A -1
H20B H 0.4848 0.8428 -0.0370 0.129 Uiso 0.412(14) 1 calc R . P A -1
C21 C 0.4411(12) 0.6750(13) -0.0682(5) 0.131(4) Uani 0.412(14) 1 d . U P A -1
H21A H 0.4005 0.7181 -0.1122 0.197 Uiso 0.412(14) 1 calc R . P A -1
H21B H 0.4172 0.5845 -0.0518 0.197 Uiso 0.412(14) 1 calc R . P A -1
H21C H 0.4937 0.6505 -0.0829 0.197 Uiso 0.412(14) 1 calc R . P A -1
C22 C 0.4881(8) 0.7893(10) -0.0130(6) 0.101(3) Uani 0.588(14) 1 d . U P A 1
H22A H 0.4278 0.8191 -0.0290 0.121 Uiso 0.588(14) 1 calc R . P A 1
H22B H 0.5227 0.8799 -0.0125 0.121 Uiso 0.588(14) 1 calc R . P A 1
C23 C 0.5052(8) 0.6898(7) -0.0681(3) 0.110(3) Uani 0.588(14) 1 d . U P A 1
H23A H 0.4717 0.7180 -0.1191 0.164 Uiso 0.588(14) 1 calc R . P A 1
H23B H 0.4901 0.5886 -0.0562 0.164 Uiso 0.588(14) 1 calc R . P A 1
H23C H 0.5656 0.6936 -0.0671 0.164 Uiso 0.588(14) 1 calc R . P A 1

loop_
_atom_site_aniso_label
_atom_site_aniso_U_11
_atom_site_aniso_U_22
_atom_site_aniso_U_33
_atom_site_aniso_U_23
_atom_site_aniso_U_13
_atom_site_aniso_U_12
P1 0.0630(2) 0.0492(2) 0.03339(19) 0.00969(13) 0.01479(15) 0.00135(15)
O1 0.0460(5) 0.0439(5) 0.0363(4) 0.0014(4) 0.0139(4) 0.0043(4)
O2 0.0769(7) 0.0628(7) 0.0385(5) 0.0070(5) 0.0150(5) -0.0183(6)
O3 0.0701(7) 0.0625(6) 0.0318(5) 0.0052(4) 0.0073(4) -0.0135(5)
O4 0.0917(9) 0.0524(7) 0.0604(7) 0.0194(5) 0.0190(6) 0.0077(6)
O5 0.0592(6) 0.0664(7) 0.0440(6) 0.0067(5) 0.0039(5) -0.0031(5)
O6 0.0921(9) 0.0803(8) 0.0360(6) 0.0055(5) 0.0280(6) 0.0021(7)
N1 0.0470(6) 0.0373(5) 0.0312(5) 0.0039(4) 0.0138(4) 0.0036(4)
C0AA 0.0571(8) 0.0393(7) 0.0462(7) -0.0030(5) 0.0216(6) -0.0002(5)
C1AA 0.0576(8) 0.0429(7) 0.0404(7) 0.0023(5) 0.0191(6) 0.0071(6)
C3 0.0758(11) 0.0755(11) 0.0428(8) 0.0004(8) 0.0149(7) 0.0087(9)
C4 0.1193(19) 0.1051(17) 0.0439(9) 0.0147(10) 0.0361(11) 0.0228(14)
C5 0.1041(17) 0.0984(16) 0.0791(14) 0.0209(12) 0.0590(14) 0.0069(13)
C6 0.0742(12) 0.0839(13) 0.0861(14) -0.0024(10) 0.0435(11) -0.0087(10)
C7 0.0596(9) 0.0702(10) 0.0507(8) -0.0022(7) 0.0226(7) -0.0025(8)
C8 0.1069(15) 0.0421(8) 0.0842(13) 0.0107(8) 0.0548(12) 0.0122(9)
C9 0.0686(9) 0.0359(6) 0.0305(6) 0.0038(5) 0.0129(6) 0.0024(6)
C10 0.1127(16) 0.0532(9) 0.0546(9) 0.0136(7) 0.0375(10) 0.0305(10)
C11 0.1010(14) 0.0462(8) 0.0385(7) 0.0035(6) 0.0005(8) -0.0220(8)
C12 0.0552(7) 0.0382(6) 0.0321(6) 0.0047(5) 0.0104(5) 0.0020(5)
C13 0.0478(7) 0.0433(6) 0.0348(6) 0.0029(5) 0.0162(5) 0.0007(5)
C14 0.0520(8) 0.0700(10) 0.0568(9) -0.0036(7) 0.0222(7) -0.0113(7)
C15 0.0504(10) 0.1213(19) 0.0875(15) 0.0042(14) 0.0007(10) -0.0083(11)
C16 0.0788(13) 0.1083(17) 0.0899(15) -0.0116(13) 0.0527(12) -0.0292(12)
C17 0.0787(12) 0.0734(12) 0.0872(14) -0.0212(10) 0.0346(11) -0.0323(10)
C18 0.0588(11) 0.1085(17) 0.0745(13) 0.0055(12) 0.0093(9) 0.0048(11)
C19 0.0797(17) 0.231(5) 0.098(2) -0.017(2) -0.0208(16) 0.026(2)
C20 0.149(8) 0.140(8) 0.036(3) 0.003(5) 0.027(5) 0.033(6)
C21 0.177(10) 0.156(7) 0.050(4) -0.013(4) 0.006(5) -0.002(7)
C22 0.188(8) 0.085(3) 0.037(3) 0.014(2) 0.040(4) -0.021(4)
C23 0.194(7) 0.100(3) 0.049(2) -0.0055(19) 0.058(3) -0.004(4)

loop_
_atom_type_symbol
_atom_type_description
_atom_type_scat_dispersion_real
_atom_type_scat_dispersion_imag
_atom_type_scat_source
C C 0.0181 0.0091 'International Tables Vol C Tables 4.2.6.8 and 6.1.1.4'
H H 0.0000 0.0000 'International Tables Vol C Tables 4.2.6.8 and 6.1.1.4'
N N 0.0311 0.0180 'International Tables Vol C Tables 4.2.6.8 and 6.1.1.4'
O O 0.0492 0.0322 'International Tables Vol C Tables 4.2.6.8 and 6.1.1.4'
P P 0.2955 0.4335 'International Tables Vol C Tables 4.2.6.8 and 6.1.1.4'

loop_
_geom_angle_atom_site_label_1
_geom_angle_atom_site_label_2
_geom_angle_atom_site_label_3
_geom_angle
O4 P1 O5 114.53(8)
O4 P1 O6 115.11(7)
O4 P1 C13 117.58(7)
O5 P1 O6 101.30(7)
O5 P1 C13 107.94(6)
O6 P1 C13 98.06(7)
N1 O1 C0AA 112.95(10)
C12 O3 H3 109.5
C18 O5 P1 123.80(14)
C20 O6 P1 115.0(6)
C22 O6 P1 123.1(5)
C22 O6 C20 22.3(7)
O1 N1 C9 107.86(10)
O1 N1 C13 107.34(9)
C13 N1 C9 118.17(10)
O1 C0AA H0AA 109.7
O1 C0AA C1AA 111.17(11)
O1 C0AA C8 106.19(13)
C1AA C0AA H0AA 109.7
C1AA C0AA C8 110.28(13)
C8 C0AA H0AA 109.7
C3 C1AA C0AA 120.47(15)
C3 C1AA C7 118.27(15)
C7 C1AA C0AA 121.15(14)
C1AA C3 H3A 119.9
C1AA C3 C4 120.2(2)
C4 C3 H3A 119.9
C3 C4 H4 119.7
C5 C4 C3 120.70(19)
C5 C4 H4 119.7
C4 C5 H5 120.2
C4 C5 C6 119.66(19)
C6 C5 H5 120.2
C5 C6 H6 120.2
C5 C6 C7 119.6(2)
C7 C6 H6 120.2
C1AA C7 H7 119.3
C6 C7 C1AA 121.49(18)
C6 C7 H7 119.3
C0AA C8 H8A 109.5
C0AA C8 H8B 109.5
C0AA C8 H8C 109.5
H8A C8 H8B 109.5
H8A C8 H8C 109.5
H8B C8 H8C 109.5
N1 C9 C10 111.42(13)
N1 C9 C11 115.66(12)
N1 C9 C12 107.10(10)
C10 C9 C12 102.69(11)
C11 C9 C10 109.15(14)
C11 C9 C12 110.01(12)
C9 C10 H10A 109.5
C9 C10 H10B 109.5
C9 C10 H10C 109.5
H10A C10 H10B 109.5
H10A C10 H10C 109.5
H10B C10 H10C 109.5
C9 C11 H11A 109.5
C9 C11 H11B 109.5
C9 C11 H11C 109.5
H11A C11 H11B 109.5
H11A C11 H11C 109.5
H11B C11 H11C 109.5
O2 C12 O3 123.51(12)
O2 C12 C9 120.46(12)
O3 C12 C9 115.82(12)
P1 C13 H13 105.6
N1 C13 P1 115.31(9)
N1 C13 H13 105.6
N1 C13 C14 110.62(11)
C14 C13 P1 113.20(10)
C14 C13 H13 105.6
C15 C14 C13 108.46(15)
C15 C14 C16 107.67(18)
C16 C14 C13 110.52(14)
C17 C14 C13 112.80(14)
C17 C14 C15 108.36(18)
C17 C14 C16 108.89(17)
C14 C15 H15A 109.5
C14 C15 H15B 109.5
C14 C15 H15C 109.5
H15A C15 H15B 109.5
H15A C15 H15C 109.5
H15B C15 H15C 109.5
C14 C16 H16A 109.5
C14 C16 H16B 109.5
C14 C16 H16C 109.5
H16A C16 H16B 109.5
H16A C16 H16C 109.5
H16B C16 H16C 109.5
C14 C17 H17A 109.5
C14 C17 H17B 109.5
C14 C17 H17C 109.5
H17A C17 H17B 109.5
H17A C17 H17C 109.5
H17B C17 H17C 109.5
O5 C18 H18A 109.4
O5 C18 H18B 109.4
H18A C18 H18B 108.0
C19 C18 O5 111.1(2)
C19 C18 H18A 109.4
C19 C18 H18B 109.4
C18 C19 H19A 109.5
C18 C19 H19B 109.5
C18 C19 H19C 109.5
H19A C19 H19B 109.5
H19A C19 H19C 109.5
H19B C19 H19C 109.5
O6 C20 H20A 105.6
O6 C20 H20B 105.6
H20A C20 H20B 106.1
C21 C20 O6 126.8(14)
C21 C20 H20A 105.6
C21 C20 H20B 105.6
C21 C20 C23 45.0(9)
C22 C20 O6 71(2)
C22 C20 H20A 129.3
C22 C20 H20B 37.9
C22 C20 C21 117(3)
C22 C20 C23 72(2)
C23 C20 O6 106.0(10)
C23 C20 H20A 146.6
C23 C20 H20B 75.1
C20 C21 H21A 109.5
C20 C21 H21B 109.5
C20 C21 H21C 109.5
C20 C21 C22 20.3(10)
H21A C21 H21B 109.5
H21A C21 H21C 109.5
H21B C21 H21C 109.5
C22 C21 H21A 113.4
C22 C21 H21B 123.0
C22 C21 H21C 89.8
C23 C21 C20 84.4(11)
C23 C21 H21A 115.3
C23 C21 H21B 125.0
C23 C21 H21C 25.6
C23 C21 C22 64.4(8)
O6 C22 C21 109.1(6)
O6 C22 H22A 108.6
O6 C22 H22B 108.6
C20 C22 O6 87(2)
C20 C22 C21 43(2)
C20 C22 H22A 43.9
C20 C22 H22B 151.4
C20 C22 C23 85(2)
C21 C22 H22A 71.7
C21 C22 H22B 140.0
H22A C22 H22B 107.6
C23 C22 O6 114.5(7)
C23 C22 C21 42.1(6)
C23 C22 H22A 108.6
C23 C22 H22B 108.6
C20 C23 H23A 101.1
C20 C23 H23B 93.3
C20 C23 H23C 132.0
C21 C23 C20 50.6(8)
C21 C23 C22 73.6(8)
C21 C23 H23A 72.9
C21 C23 H23B 65.2
C21 C23 H23C 174.7
C22 C23 C20 23.2(8)
C22 C23 H23A 109.5
C22 C23 H23B 109.5
C22 C23 H23C 109.5
H23A C23 H23B 109.5
H23A C23 H23C 109.5
H23B C23 H23C 109.5

loop_
_geom_bond_atom_site_label_1
_geom_bond_atom_site_label_2
_geom_bond_distance
P1 O4 1.4648(13)
P1 O5 1.5660(12)
P1 O6 1.5821(12)
P1 C13 1.8436(14)
O1 N1 1.4460(14)
O1 C0AA 1.4492(16)
O2 C12 1.2287(18)
O3 H3 0.8200
O3 C12 1.2865(18)
O5 C18 1.444(2)
O6 C20 1.508(14)
O6 C22 1.423(9)
N1 C9 1.4902(16)
N1 C13 1.4821(15)
C0AA H0AA 0.9800
C0AA C1AA 1.5139(19)
C0AA C8 1.525(2)
C1AA C3 1.385(2)
C1AA C7 1.386(2)
C3 H3A 0.9300
C3 C4 1.386(3)
C4 H4 0.9300
C4 C5 1.375(4)
C5 H5 0.9300
C5 C6 1.376(4)
C6 H6 0.9300
C6 C7 1.380(2)
C7 H7 0.9300
C8 H8A 0.9600
C8 H8B 0.9600
C8 H8C 0.9600
C9 C10 1.538(2)
C9 C11 1.525(2)
C9 C12 1.5403(17)
C10 H10A 0.9600
C10 H10B 0.9600
C10 H10C 0.9600
C11 H11A 0.9600
C11 H11B 0.9600
C11 H11C 0.9600
C13 H13 0.9800
C13 C14 1.572(2)
C14 C15 1.533(3)
C14 C16 1.538(2)
C14 C17 1.528(3)
C15 H15A 0.9600
C15 H15B 0.9600
C15 H15C 0.9600
C16 H16A 0.9600
C16 H16B 0.9600
C16 H16C 0.9600
C17 H17A 0.9600
C17 H17B 0.9600
C17 H17C 0.9600
C18 H18A 0.9700
C18 H18B 0.9700
C18 C19 1.437(4)
C19 H19A 0.9600
C19 H19B 0.9600
C19 H19C 0.9600
C20 H20A 0.9700
C20 H20B 0.9700
C20 C21 1.124(17)
C20 C22 0.572(19)
C20 C23 1.447(16)
C21 H21A 0.9600
C21 H21B 0.9600
C21 H21C 0.9600
C21 C22 1.473(13)
C21 C23 1.029(13)
C22 H22A 0.9700
C22 H22B 0.9700
C22 C23 1.385(12)
C23 H23A 0.9600
C23 H23B 0.9600
C23 H23C 0.9600
